data_2240912
loop_
_publ_author_name
'Lundberg, Daniel'
'Lyczko, Krzysztof'

_publ_section_title
;
 Crystal structure of hexakis(dmpu)-di-\m~2~-hydroxido-dialuminium
 tetraiodide dmpu tetrasolvate [dmpu is
 1,3-dimethyltetrahydropyrimidin-2(1<i>H</i>)-one]: a centrosymmetric
 dinuclear aluminium complex containing AlO~5~ polyhedra
;
_journal_coeditor_code WM5176
_journal_issue 8
_journal_name_full 'Acta Crystallographica Section E'
_journal_page_first 895
_journal_page_last 898
_journal_paper_doi 10.1107/S2056989015012785
_journal_volume 71
_journal_year 2015
_chemical_formula_iupac '[Al2 (O H)2 (C6 H12 N2 O)6] I4, 4C6 H12 N2O'
_chemical_formula_moiety 'C36 H74 Al2 N12 O8, 4(C6 H12 N2 O), 4(I)'
_chemical_formula_sum 'C60 H122 Al2 I4 N20 O12'
_chemical_formula_weight 1877.33
_chemical_name_common 'Hexakis(dmpu)-di-\m-\hydroxodialuminium iodide tetra(dmpu) solvate'
_chemical_name_systematic
;Di-\m~2~-hydroxido-bis{tris[1,3-dimethyltetrahydropyrimidin-2(1<i>H</i>)-one-\k<i>O</i>]aluminium} tetraiodide
1,3-dimethyltetrahydropyrimidin-2(1<i>H</i>)-one tetrasolvate
;
_space_group_crystal_system monoclinic
_space_group_IT_number 14
_space_group_name_Hall '-P 2yn'
_space_group_name_H-M_alt 'P 1 21/n 1'
_symmetry_space_group_name_Hall '-P 2yn'
_symmetry_space_group_name_H-M 'P 1 21/n 1'
_atom_sites_solution_hydrogens mixed
_audit_creation_method SHELXL-2014/7
_cell_angle_alpha 90
_cell_angle_beta 116.331(2)
_cell_angle_gamma 90
_cell_formula_units_Z 2
_cell_length_a 13.9120(2)
_cell_length_b 22.6152(2)
_cell_length_c 14.4875(3)
_cell_measurement_reflns_used 30242
_cell_measurement_temperature 100(2)
_cell_measurement_theta_max 69.1660
_cell_measurement_theta_min 3.8980
_cell_volume 4085.18(13)
_computing_cell_refinement
;
CrysAlis PRO (Agilent, 2014)
;
_computing_data_collection
;
CrysAlis PRO (Agilent, 2014)
;
_computing_data_reduction
;
CrysAlis PRO (Agilent, 2014)
;
_computing_molecular_graphics
;
DIAMOND  (Crystal Impact, 2001)
;
_computing_publication_material
;
SHELXL2014 (Sheldrick, 2015)
;
_computing_structure_refinement
;
SHELXL2014 (Sheldrick, 2015)
;
_computing_structure_solution
;
SHELXS97 (Sheldrick, 2008)
;
_diffrn_ambient_temperature 100(2)
_diffrn_detector_area_resol_mean 16.0131
_diffrn_measured_fraction_theta_full 1.000
_diffrn_measured_fraction_theta_max 1.000
_diffrn_measurement_device_type 'Agilent SuperNova Dual Source diffractometer with an Eos detector'
_diffrn_measurement_method '\w scans'
_diffrn_radiation_type CuK\a
_diffrn_radiation_wavelength 1.54184
_diffrn_reflns_av_R_equivalents 0.0398
_diffrn_reflns_limit_h_max 16
_diffrn_reflns_limit_h_min -16
_diffrn_reflns_limit_k_max 26
_diffrn_reflns_limit_k_min -26
_diffrn_reflns_limit_l_max 17
_diffrn_reflns_limit_l_min -17
_diffrn_reflns_number 75993
_diffrn_reflns_theta_full 66.000
_diffrn_reflns_theta_max 66.000
_diffrn_reflns_theta_min 3.667
_exptl_absorpt_coefficient_mu 12.720
_exptl_absorpt_correction_T_max 1.00000
_exptl_absorpt_correction_T_min 0.41089
_exptl_absorpt_correction_type multi-scan
_exptl_absorpt_process_details
;
(<i>CrysAlis PRO</i>; Agilent, 2014)
;
_exptl_crystal_colour yellow
_exptl_crystal_density_diffrn 1.526
_exptl_crystal_description block
_exptl_crystal_F_000 1912
_exptl_crystal_size_max 0.20
_exptl_crystal_size_mid 0.16
_exptl_crystal_size_min 0.14
_refine_diff_density_max 1.196
_refine_diff_density_min -1.126
_refine_ls_extinction_method none
_refine_ls_goodness_of_fit_ref 1.099
_refine_ls_hydrogen_treatment mixed
_refine_ls_matrix_type full
_refine_ls_number_parameters 456
_refine_ls_number_reflns 7114
_refine_ls_number_restraints 0
_refine_ls_restrained_S_all 1.099
_refine_ls_R_factor_all 0.0314
_refine_ls_R_factor_gt 0.0297
_refine_ls_shift/su_max 0.002
_refine_ls_shift/su_mean 0.000
_refine_ls_structure_factor_coef Fsqd
_refine_ls_weighting_details 'w=1/[\s^2^(Fo^2^)+(0.0364P)^2^+6.5832P] where P=(Fo^2^+2Fc^2^)/3'
_refine_ls_weighting_scheme calc
_refine_ls_wR_factor_gt 0.0768
_refine_ls_wR_factor_ref 0.0778
_reflns_number_gt 6779
_reflns_number_total 7114
_reflns_threshold_expression 'I > 2\s(I)'
_cod_data_source_file wm5176sup1.cf
_cod_data_source_block I
_cod_original_cell_volume 4085.16(12)
_cod_database_code 2240912
_shelx_space_group_comment
;
The symmetry employed for this shelxl refinement is uniquely defined
by the following loop, which should always be used as a source of
symmetry information in preference to the above space-group names.
They are only intended as comments.
;

loop_
_space_group_symop_operation_xyz
'x, y, z'
'-x+1/2, y+1/2, -z+1/2'
'-x, -y, -z'
'x-1/2, -y-1/2, z-1/2'

loop_
_atom_site_type_symbol
_atom_site_label
_atom_site_fract_x
_atom_site_fract_y
_atom_site_fract_z
_atom_site_U_iso_or_equiv
_atom_site_adp_type
_atom_site_calc_flag
_atom_site_occupancy
I I1 0.51772(2) 0.62910(2) 0.13190(2) 0.03025(7) Uani d 1
I I2 0.53752(2) 0.68312(2) 0.63215(2) 0.03565(8) Uani d 1
Al Al1 0.00668(7) 0.56180(4) 0.52651(7) 0.01970(18) Uani d 1
O O1 0.13114(16) 0.58133(9) 0.63291(16) 0.0250(5) Uani d 1
O O3 -0.07158(16) 0.60555(9) 0.57705(16) 0.0240(4) Uani d 1
N N9 0.7761(2) 0.63074(12) 0.9445(2) 0.0298(6) Uani d 1
N N2 0.2309(2) 0.54816(11) 0.7944(2) 0.0251(5) Uani d 1
N N1 0.3048(2) 0.55782(11) 0.6791(2) 0.0252(5) Uani d 1
C C1 0.2217(2) 0.56185(12) 0.7019(2) 0.0218(6) Uani d 1
O O2 -0.00991(17) 0.61562(9) 0.42976(17) 0.0261(5) Uani d 1
N N4 -0.0161(2) 0.71546(10) 0.41492(19) 0.0230(5) Uani d 1
N N8 0.2568(2) 0.49894(13) 0.3074(2) 0.0338(7) Uani d 1
C C7 -0.0504(2) 0.66163(13) 0.3756(2) 0.0194(6) Uani d 1
O O4 0.11822(19) 0.54165(10) 0.32421(19) 0.0339(5) Uani d 1
C C12 0.0803(3) 0.72256(14) 0.5114(2) 0.0277(7) Uani d 1
H H12A 0.0955 0.6856 0.5506 0.042 Uiso calc 1
H H12B 0.0694 0.7544 0.5516 0.042 Uiso calc 1
H H12C 0.1408 0.7324 0.4969 0.042 Uiso calc 1
N N5 -0.2321(2) 0.64829(11) 0.4770(2) 0.0259(6) Uani d 1
N N6 -0.1056(2) 0.69603(11) 0.6212(2) 0.0241(5) Uani d 1
N N3 -0.1258(2) 0.65501(11) 0.2794(2) 0.0245(5) Uani d 1
C C17 -0.2762(3) 0.59303(17) 0.4251(3) 0.0413(9) Uani d 1
H H17A -0.2177 0.5654 0.4364 0.062 Uiso calc 1
H H17B -0.3179 0.6002 0.3511 0.062 Uiso calc 1
H H17C -0.3230 0.5760 0.4526 0.062 Uiso calc 1
O O5 0.8410(2) 0.54111(12) 1.0114(2) 0.0441(6) Uani d 1
C C13 -0.1357(2) 0.64952(13) 0.5582(2) 0.0201(6) Uani d 1
C C5 0.2954(3) 0.57220(15) 0.5773(3) 0.0313(7) Uani d 1
H H5A 0.3051 0.5362 0.5447 0.047 Uiso calc 1
H H5B 0.3505 0.6012 0.5840 0.047 Uiso calc 1
H H5C 0.2242 0.5889 0.5349 0.047 Uiso calc 1
C C6 0.1414(3) 0.55467(15) 0.8202(3) 0.0311(7) Uani d 1
H H6A 0.1458 0.5933 0.8525 0.047 Uiso calc 1
H H6B 0.1446 0.5233 0.8681 0.047 Uiso calc 1
H H6C 0.0737 0.5518 0.7573 0.047 Uiso calc 1
N N7 0.2533(2) 0.60067(13) 0.3315(2) 0.0342(7) Uani d 1
N N10 0.9575(2) 0.61058(15) 1.0066(2) 0.0411(7) Uani d 1
C C20 0.3530(3) 0.61090(17) 0.3229(3) 0.0410(9) Uani d 1
H H20A 0.3949 0.6425 0.3715 0.049 Uiso calc 1
H H20B 0.3360 0.6242 0.2523 0.049 Uiso calc 1
C C18 0.0012(3) 0.69860(14) 0.7087(3) 0.0293(7) Uani d 1
H H18A -0.0035 0.6866 0.7715 0.044 Uiso calc 1
H H18B 0.0288 0.7391 0.7167 0.044 Uiso calc 1
H H18C 0.0497 0.6719 0.6963 0.044 Uiso calc 1
C C14 -0.3091(3) 0.69760(17) 0.4505(3) 0.0367(8) Uani d 1
H H14A -0.3642 0.6882 0.4741 0.044 Uiso calc 1
H H14B -0.3457 0.7027 0.3748 0.044 Uiso calc 1
C C8 -0.1683(3) 0.70498(16) 0.2085(3) 0.0360(8) Uani d 1
H H8A -0.2426 0.6963 0.1569 0.043 Uiso calc 1
H H8B -0.1241 0.7113 0.1714 0.043 Uiso calc 1
C C15 -0.2530(3) 0.75435(16) 0.5002(3) 0.0403(9) Uani d 1
H H15A -0.2094 0.7686 0.4661 0.048 Uiso calc 1
H H15B -0.3066 0.7851 0.4927 0.048 Uiso calc 1
C C27 0.8817(3) 0.69576(16) 0.8932(3) 0.0377(8) Uani d 1
H H27A 0.8970 0.7377 0.8856 0.045 Uiso calc 1
H H27B 0.8598 0.6759 0.8260 0.045 Uiso calc 1
C C26 0.7926(3) 0.69190(15) 0.9246(3) 0.0328(7) Uani d 1
H H26A 0.8109 0.7158 0.9874 0.039 Uiso calc 1
H H26B 0.7257 0.7080 0.8691 0.039 Uiso calc 1
C C3 0.4264(3) 0.55167(14) 0.8624(3) 0.0293(7) Uani d 1
H H3A 0.4940 0.5336 0.9132 0.035 Uiso calc 1
H H3B 0.4324 0.5951 0.8725 0.035 Uiso calc 1
C C19 0.2059(3) 0.54700(14) 0.3204(3) 0.0275(7) Uani d 1
C C16 -0.1821(3) 0.74310(14) 0.6123(3) 0.0327(7) Uani d 1
H H16A -0.1429 0.7797 0.6455 0.039 Uiso calc 1
H H16B -0.2260 0.7309 0.6472 0.039 Uiso calc 1
C C28 0.9807(3) 0.66668(17) 0.9733(3) 0.0413(9) Uani d 1
H H28A 1.0326 0.6605 0.9446 0.050 Uiso calc 1
H H28B 1.0144 0.6933 1.0335 0.050 Uiso calc 1
C C25 0.8574(3) 0.59161(16) 0.9887(3) 0.0329(7) Uani d 1
C C29 0.6688(3) 0.61365(16) 0.9271(3) 0.0324(7) Uani d 1
H H29A 0.6521 0.6318 0.9797 0.049 Uiso calc 1
H H29B 0.6649 0.5705 0.9310 0.049 Uiso calc 1
H H29C 0.6168 0.6271 0.8587 0.049 Uiso calc 1
C C4 0.3343(2) 0.52907(14) 0.8798(3) 0.0284(7) Uani d 1
H H4A 0.3370 0.4854 0.8837 0.034 Uiso calc 1
H H4B 0.3400 0.5445 0.9460 0.034 Uiso calc 1
C C2 0.4107(2) 0.53720(15) 0.7553(3) 0.0305(7) Uani d 1
H H2A 0.4675 0.5565 0.7424 0.037 Uiso calc 1
H H2B 0.4163 0.4939 0.7485 0.037 Uiso calc 1
C C21 0.4188(3) 0.55523(19) 0.3467(4) 0.0479(10) Uani d 1
H H21A 0.4791 0.5607 0.3289 0.057 Uiso calc 1
H H21B 0.4489 0.5465 0.4213 0.057 Uiso calc 1
C C24 0.1992(3) 0.44301(16) 0.2775(3) 0.0406(9) Uani d 1
H H24A 0.1483 0.4403 0.3072 0.061 Uiso calc 1
H H24B 0.2504 0.4102 0.3028 0.061 Uiso calc 1
H H24C 0.1601 0.4409 0.2022 0.061 Uiso calc 1
C C11 -0.1538(3) 0.59608(16) 0.2335(3) 0.0401(9) Uani d 1
H H11A -0.0989 0.5826 0.2134 0.060 Uiso calc 1
H H11B -0.2235 0.5977 0.1726 0.060 Uiso calc 1
H H11C -0.1579 0.5685 0.2839 0.060 Uiso calc 1
C C30 1.0498(3) 0.5726(2) 1.0638(4) 0.0552(11) Uani d 1
H H30A 1.0688 0.5512 1.0154 0.083 Uiso calc 1
H H30B 1.0319 0.5443 1.1049 0.083 Uiso calc 1
H H30C 1.1107 0.5969 1.1095 0.083 Uiso calc 1
C C9 -0.1671(3) 0.75993(15) 0.2679(3) 0.0423(9) Uani d 1
H H9A -0.1890 0.7945 0.2211 0.051 Uiso calc 1
H H9B -0.2187 0.7556 0.2975 0.051 Uiso calc 1
C C10 -0.0559(3) 0.76947(14) 0.3529(3) 0.0365(8) Uani d 1
H H10A -0.0069 0.7806 0.3228 0.044 Uiso calc 1
H H10B -0.0570 0.8023 0.3976 0.044 Uiso calc 1
C C22 0.3500(3) 0.50443(17) 0.2862(4) 0.0467(10) Uani d 1
H H22A 0.3258 0.5112 0.2117 0.056 Uiso calc 1
H H22B 0.3922 0.4674 0.3055 0.056 Uiso calc 1
C C23 0.1972(4) 0.65363(17) 0.3377(4) 0.0493(11) Uani d 1
H H23A 0.2429 0.6759 0.3998 0.074 Uiso calc 1
H H23B 0.1306 0.6424 0.3407 0.074 Uiso calc 1
H H23C 0.1804 0.6783 0.2768 0.074 Uiso calc 1
O O6 -0.05183(18) 0.49339(9) 0.54105(19) 0.0250(5) Uani d 1
H H6 -0.077(4) 0.487(2) 0.575(4) 0.051(14) Uiso d 1

loop_
_atom_site_aniso_label
_atom_site_aniso_U_11
_atom_site_aniso_U_22
_atom_site_aniso_U_33
_atom_site_aniso_U_12
_atom_site_aniso_U_13
_atom_site_aniso_U_23
I1 0.04045(13) 0.02150(11) 0.02735(12) 0.00304(8) 0.01372(10) 0.00282(7)
I2 0.03502(13) 0.04120(13) 0.03083(13) -0.00851(9) 0.01468(10) 0.00502(9)
Al1 0.0201(4) 0.0147(4) 0.0245(5) 0.0025(3) 0.0100(4) 0.0015(3)
O1 0.0197(10) 0.0256(11) 0.0251(11) 0.0052(8) 0.0056(9) 0.0025(9)
O3 0.0236(10) 0.0202(10) 0.0275(12) 0.0074(8) 0.0108(9) 0.0007(9)
N9 0.0238(14) 0.0334(15) 0.0315(16) 0.0003(11) 0.0117(12) 0.0067(12)
N2 0.0236(13) 0.0222(13) 0.0254(14) -0.0010(10) 0.0072(11) 0.0015(11)
N1 0.0178(12) 0.0244(13) 0.0290(14) 0.0001(10) 0.0064(11) 0.0013(11)
C1 0.0244(15) 0.0104(13) 0.0232(16) -0.0008(11) 0.0037(13) -0.0004(11)
O2 0.0300(11) 0.0178(10) 0.0282(12) 0.0045(9) 0.0109(10) 0.0059(9)
N4 0.0282(13) 0.0160(12) 0.0200(13) -0.0007(10) 0.0064(11) 0.0000(10)
N8 0.0378(16) 0.0288(15) 0.0464(18) -0.0013(12) 0.0292(15) -0.0037(13)
C7 0.0212(14) 0.0189(14) 0.0223(15) 0.0017(11) 0.0135(13) 0.0023(12)
O4 0.0349(13) 0.0353(13) 0.0415(14) 0.0014(10) 0.0261(11) 0.0045(11)
C12 0.0287(16) 0.0257(16) 0.0249(17) -0.0043(13) 0.0085(14) -0.0061(13)
N5 0.0233(13) 0.0242(13) 0.0285(14) 0.0029(11) 0.0099(11) 0.0028(11)
N6 0.0260(13) 0.0184(12) 0.0303(14) 0.0018(10) 0.0145(12) -0.0012(11)
N3 0.0251(13) 0.0220(13) 0.0209(13) -0.0004(10) 0.0053(11) -0.0014(10)
C17 0.0308(18) 0.037(2) 0.041(2) -0.0051(15) 0.0025(16) -0.0028(17)
O5 0.0497(16) 0.0426(15) 0.0432(16) 0.0126(12) 0.0236(13) 0.0164(12)
C13 0.0209(14) 0.0201(14) 0.0239(15) -0.0001(11) 0.0142(13) 0.0033(12)
C5 0.0252(16) 0.0335(18) 0.0347(19) -0.0034(13) 0.0128(14) 0.0026(14)
C6 0.0355(18) 0.0298(17) 0.0285(18) 0.0015(14) 0.0146(15) 0.0014(14)
N7 0.0409(16) 0.0289(15) 0.0452(18) -0.0031(12) 0.0304(15) -0.0029(13)
N10 0.0280(15) 0.055(2) 0.0359(17) 0.0078(14) 0.0106(13) 0.0061(15)
C20 0.044(2) 0.0361(19) 0.054(2) -0.0123(16) 0.0319(19) -0.0053(17)
C18 0.0308(17) 0.0279(16) 0.0266(17) -0.0025(13) 0.0105(14) -0.0029(13)
C14 0.0291(17) 0.048(2) 0.0304(19) 0.0161(16) 0.0104(15) 0.0080(16)
C8 0.0393(19) 0.0365(19) 0.0217(17) -0.0014(15) 0.0041(15) 0.0080(14)
C15 0.048(2) 0.0300(18) 0.047(2) 0.0204(16) 0.0247(19) 0.0112(16)
C27 0.044(2) 0.0333(19) 0.039(2) -0.0115(16) 0.0213(17) -0.0041(16)
C26 0.0345(18) 0.0314(17) 0.0288(18) -0.0045(14) 0.0106(15) 0.0019(14)
C3 0.0224(15) 0.0243(16) 0.0317(18) -0.0015(12) 0.0032(14) 0.0001(13)
C19 0.0329(17) 0.0280(16) 0.0267(17) 0.0003(13) 0.0179(14) 0.0006(13)
C16 0.0379(18) 0.0230(16) 0.045(2) 0.0067(14) 0.0250(17) -0.0010(14)
C28 0.0352(19) 0.042(2) 0.050(2) -0.0098(16) 0.0223(18) -0.0104(18)
C25 0.0358(18) 0.039(2) 0.0252(17) 0.0030(15) 0.0150(15) 0.0072(15)
C29 0.0289(17) 0.0383(18) 0.0306(18) -0.0023(14) 0.0137(15) 0.0035(15)
C4 0.0254(16) 0.0258(16) 0.0260(17) 0.0012(13) 0.0043(13) 0.0041(13)
C2 0.0196(15) 0.0310(17) 0.0352(19) 0.0003(13) 0.0070(14) 0.0000(14)
C21 0.035(2) 0.052(2) 0.066(3) -0.0025(17) 0.031(2) 0.002(2)
C24 0.053(2) 0.0293(18) 0.049(2) -0.0092(16) 0.031(2) -0.0088(16)
C11 0.042(2) 0.0320(19) 0.034(2) -0.0023(15) 0.0050(17) -0.0084(15)
C30 0.040(2) 0.069(3) 0.052(3) 0.013(2) 0.016(2) 0.013(2)
C9 0.049(2) 0.0262(18) 0.038(2) 0.0098(16) 0.0061(18) 0.0123(15)
C10 0.050(2) 0.0159(15) 0.035(2) 0.0000(14) 0.0113(17) 0.0055(14)
C22 0.050(2) 0.038(2) 0.073(3) 0.0029(17) 0.047(2) -0.001(2)
C23 0.072(3) 0.0280(19) 0.070(3) 0.0047(18) 0.052(3) 0.0048(18)
O6 0.0320(12) 0.0162(10) 0.0356(13) 0.0016(8) 0.0230(11) 0.0015(9)

loop_
_atom_type_symbol
_atom_type_description
_atom_type_scat_dispersion_real
_atom_type_scat_dispersion_imag
_atom_type_scat_source
C C 0.0181 0.0091 'International Tables Vol C Tables 4.2.6.8 and 6.1.1.4'
H H 0.0000 0.0000 'International Tables Vol C Tables 4.2.6.8 and 6.1.1.4'
N N 0.0311 0.0180 'International Tables Vol C Tables 4.2.6.8 and 6.1.1.4'
O O 0.0492 0.0322 'International Tables Vol C Tables 4.2.6.8 and 6.1.1.4'
Al Al 0.2130 0.2455 'International Tables Vol C Tables 4.2.6.8 and 6.1.1.4'
I I -0.3257 6.8362 'International Tables Vol C Tables 4.2.6.8 and 6.1.1.4'

loop_
_geom_angle_atom_site_label_1
_geom_angle_atom_site_label_2
_geom_angle_atom_site_label_3
_geom_angle_site_symmetry_1
_geom_angle_site_symmetry_3
_geom_angle
O1 Al1 O2 . . 104.24(11)
O1 Al1 O6 . . 115.18(11)
O2 Al1 O6 . . 139.96(12)
O1 Al1 O3 . . 92.39(10)
O2 Al1 O3 . . 92.99(10)
O6 Al1 O3 . . 92.13(10)
O1 Al1 O6 . 3_566 101.27(11)
O2 Al1 O6 . 3_566 90.04(11)
O6 Al1 O6 . 3_566 76.16(12)
O3 Al1 O6 . 3_566 164.83(11)
O1 Al1 Al1 . 3_566 113.09(8)
O2 Al1 Al1 . 3_566 118.65(9)
O6 Al1 Al1 . 3_566 38.76(7)
O3 Al1 Al1 . 3_566 130.21(8)
O6 Al1 Al1 3_566 3_566 37.40(7)
C1 O1 Al1 . . 145.4(2)
C13 O3 Al1 . . 144.0(2)
C25 N9 C26 . . 123.0(3)
C25 N9 C29 . . 119.2(3)
C26 N9 C29 . . 117.4(3)
C1 N2 C6 . . 121.6(3)
C1 N2 C4 . . 122.3(3)
C6 N2 C4 . . 116.0(3)
C1 N1 C5 . . 122.3(3)
C1 N1 C2 . . 121.6(3)
C5 N1 C2 . . 116.1(3)
O1 C1 N2 . . 119.2(3)
O1 C1 N1 . . 119.0(3)
N2 C1 N1 . . 121.7(3)
C7 O2 Al1 . . 154.7(2)
C7 N4 C12 . . 120.8(2)
C7 N4 C10 . . 121.9(3)
C12 N4 C10 . . 115.6(2)
C19 N8 C24 . . 119.0(3)
C19 N8 C22 . . 121.8(3)
C24 N8 C22 . . 115.7(3)
O2 C7 N3 . . 118.8(3)
O2 C7 N4 . . 120.3(3)
N3 C7 N4 . . 121.0(3)
N4 C12 H12A . . 109.5
N4 C12 H12B . . 109.5
H12A C12 H12B . . 109.5
N4 C12 H12C . . 109.5
H12A C12 H12C . . 109.5
H12B C12 H12C . . 109.5
C13 N5 C17 . . 120.3(3)
C13 N5 C14 . . 122.9(3)
C17 N5 C14 . . 115.2(3)
C13 N6 C18 . . 120.9(3)
C13 N6 C16 . . 121.1(3)
C18 N6 C16 . . 117.6(3)
C7 N3 C11 . . 120.4(3)
C7 N3 C8 . . 122.3(3)
C11 N3 C8 . . 116.2(3)
N5 C17 H17A . . 109.5
N5 C17 H17B . . 109.5
H17A C17 H17B . . 109.5
N5 C17 H17C . . 109.5
H17A C17 H17C . . 109.5
H17B C17 H17C . . 109.5
O3 C13 N6 . . 119.3(3)
O3 C13 N5 . . 120.2(3)
N6 C13 N5 . . 120.5(3)
N1 C5 H5A . . 109.5
N1 C5 H5B . . 109.5
H5A C5 H5B . . 109.5
N1 C5 H5C . . 109.5
H5A C5 H5C . . 109.5
H5B C5 H5C . . 109.5
N2 C6 H6A . . 109.5
N2 C6 H6B . . 109.5
H6A C6 H6B . . 109.5
N2 C6 H6C . . 109.5
H6A C6 H6C . . 109.5
H6B C6 H6C . . 109.5
C19 N7 C23 . . 119.9(3)
C19 N7 C20 . . 124.1(3)
C23 N7 C20 . . 115.4(3)
C25 N10 C28 . . 124.9(3)
C25 N10 C30 . . 119.2(3)
C28 N10 C30 . . 115.9(3)
N7 C20 C21 . . 110.6(3)
N7 C20 H20A . . 109.5
C21 C20 H20A . . 109.5
N7 C20 H20B . . 109.5
C21 C20 H20B . . 109.5
H20A C20 H20B . . 108.1
N6 C18 H18A . . 109.5
N6 C18 H18B . . 109.5
H18A C18 H18B . . 109.5
N6 C18 H18C . . 109.5
H18A C18 H18C . . 109.5
H18B C18 H18C . . 109.5
N5 C14 C15 . . 110.9(3)
N5 C14 H14A . . 109.5
C15 C14 H14A . . 109.5
N5 C14 H14B . . 109.5
C15 C14 H14B . . 109.5
H14A C14 H14B . . 108.0
N3 C8 C9 . . 109.7(3)
N3 C8 H8A . . 109.7
C9 C8 H8A . . 109.7
N3 C8 H8B . . 109.7
C9 C8 H8B . . 109.7
H8A C8 H8B . . 108.2
C16 C15 C14 . . 109.0(3)
C16 C15 H15A . . 109.9
C14 C15 H15A . . 109.9
C16 C15 H15B . . 109.9
C14 C15 H15B . . 109.9
H15A C15 H15B . . 108.3
C26 C27 C28 . . 109.8(3)
C26 C27 H27A . . 109.7
C28 C27 H27A . . 109.7
C26 C27 H27B . . 109.7
C28 C27 H27B . . 109.7
H27A C27 H27B . . 108.2
N9 C26 C27 . . 109.9(3)
N9 C26 H26A . . 109.7
C27 C26 H26A . . 109.7
N9 C26 H26B . . 109.7
C27 C26 H26B . . 109.7
H26A C26 H26B . . 108.2
C4 C3 C2 . . 110.8(3)
C4 C3 H3A . . 109.5
C2 C3 H3A . . 109.5
C4 C3 H3B . . 109.5
C2 C3 H3B . . 109.5
H3A C3 H3B . . 108.1
O4 C19 N8 . . 120.6(3)
O4 C19 N7 . . 120.9(3)
N8 C19 N7 . . 118.5(3)
N6 C16 C15 . . 108.7(3)
N6 C16 H16A . . 109.9
C15 C16 H16A . . 109.9
N6 C16 H16B . . 109.9
C15 C16 H16B . . 109.9
H16A C16 H16B . . 108.3
N10 C28 C27 . . 112.2(3)
N10 C28 H28A . . 109.2
C27 C28 H28A . . 109.2
N10 C28 H28B . . 109.2
C27 C28 H28B . . 109.2
H28A C28 H28B . . 107.9
O5 C25 N9 . . 121.0(3)
O5 C25 N10 . . 122.1(3)
N9 C25 N10 . . 116.9(3)
N9 C29 H29A . . 109.5
N9 C29 H29B . . 109.5
H29A C29 H29B . . 109.5
N9 C29 H29C . . 109.5
H29A C29 H29C . . 109.5
H29B C29 H29C . . 109.5
N2 C4 C3 . . 110.1(3)
N2 C4 H4A . . 109.6
C3 C4 H4A . . 109.6
N2 C4 H4B . . 109.6
C3 C4 H4B . . 109.6
H4A C4 H4B . . 108.1
N1 C2 C3 . . 110.1(3)
N1 C2 H2A . . 109.6
C3 C2 H2A . . 109.6
N1 C2 H2B . . 109.6
C3 C2 H2B . . 109.6
H2A C2 H2B . . 108.2
C22 C21 C20 . . 109.9(3)
C22 C21 H21A . . 109.7
C20 C21 H21A . . 109.7
C22 C21 H21B . . 109.7
C20 C21 H21B . . 109.7
H21A C21 H21B . . 108.2
N8 C24 H24A . . 109.5
N8 C24 H24B . . 109.5
H24A C24 H24B . . 109.5
N8 C24 H24C . . 109.5
H24A C24 H24C . . 109.5
H24B C24 H24C . . 109.5
N3 C11 H11A . . 109.5
N3 C11 H11B . . 109.5
H11A C11 H11B . . 109.5
N3 C11 H11C . . 109.5
H11A C11 H11C . . 109.5
H11B C11 H11C . . 109.5
N10 C30 H30A . . 109.5
N10 C30 H30B . . 109.5
H30A C30 H30B . . 109.5
N10 C30 H30C . . 109.5
H30A C30 H30C . . 109.5
H30B C30 H30C . . 109.5
C10 C9 C8 . . 109.4(3)
C10 C9 H9A . . 109.8
C8 C9 H9A . . 109.8
C10 C9 H9B . . 109.8
C8 C9 H9B . . 109.8
H9A C9 H9B . . 108.2
N4 C10 C9 . . 110.6(3)
N4 C10 H10A . . 109.5
C9 C10 H10A . . 109.5
N4 C10 H10B . . 109.5
C9 C10 H10B . . 109.5
H10A C10 H10B . . 108.1
N8 C22 C21 . . 109.6(3)
N8 C22 H22A . . 109.7
C21 C22 H22A . . 109.7
N8 C22 H22B . . 109.7
C21 C22 H22B . . 109.7
H22A C22 H22B . . 108.2
N7 C23 H23A . . 109.5
N7 C23 H23B . . 109.5
H23A C23 H23B . . 109.5
N7 C23 H23C . . 109.5
H23A C23 H23C . . 109.5
H23B C23 H23C . . 109.5
Al1 O6 Al1 . 3_566 103.84(12)
Al1 O6 H6 . . 128(4)
Al1 O6 H6 3_566 . 127(4)

loop_
_geom_bond_atom_site_label_1
_geom_bond_atom_site_label_2
_geom_bond_site_symmetry_2
_geom_bond_distance
Al1 O1 . 1.789(2)
Al1 O2 . 1.792(2)
Al1 O6 . 1.804(2)
Al1 O3 . 1.846(2)
Al1 O6 3_566 1.859(2)
Al1 Al1 3_566 2.8831(16)
O1 C1 . 1.290(4)
O3 C13 . 1.282(4)
N9 C25 . 1.353(4)
N9 C26 . 1.452(4)
N9 C29 . 1.452(4)
N2 C1 . 1.324(4)
N2 C6 . 1.457(4)
N2 C4 . 1.485(4)
N1 C1 . 1.340(4)
N1 C5 . 1.458(4)
N1 C2 . 1.471(4)
O2 C7 . 1.274(4)
N4 C7 . 1.339(4)
N4 C12 . 1.454(4)
N4 C10 . 1.471(4)
N8 C19 . 1.356(4)
N8 C24 . 1.457(4)
N8 C22 . 1.464(4)
C7 N3 . 1.330(4)
O4 C19 . 1.251(4)
C12 H12A . 0.9800
C12 H12B . 0.9800
C12 H12C . 0.9800
N5 C13 . 1.336(4)
N5 C17 . 1.447(4)
N5 C14 . 1.475(4)
N6 C13 . 1.332(4)
N6 C18 . 1.465(4)
N6 C16 . 1.470(4)
N3 C11 . 1.463(4)
N3 C8 . 1.464(4)
C17 H17A . 0.9800
C17 H17B . 0.9800
C17 H17C . 0.9800
O5 C25 . 1.237(4)
C5 H5A . 0.9800
C5 H5B . 0.9800
C5 H5C . 0.9800
C6 H6A . 0.9800
C6 H6B . 0.9800
C6 H6C . 0.9800
N7 C19 . 1.356(4)
N7 C23 . 1.454(5)
N7 C20 . 1.465(4)
N10 C25 . 1.368(5)
N10 C28 . 1.444(5)
N10 C30 . 1.459(5)
C20 C21 . 1.504(6)
C20 H20A . 0.9900
C20 H20B . 0.9900
C18 H18A . 0.9800
C18 H18B . 0.9800
C18 H18C . 0.9800
C14 C15 . 1.509(5)
C14 H14A . 0.9900
C14 H14B . 0.9900
C8 C9 . 1.507(5)
C8 H8A . 0.9900
C8 H8B . 0.9900
C15 C16 . 1.501(5)
C15 H15A . 0.9900
C15 H15B . 0.9900
C27 C26 . 1.500(5)
C27 C28 . 1.502(6)
C27 H27A . 0.9900
C27 H27B . 0.9900
C26 H26A . 0.9900
C26 H26B . 0.9900
C3 C4 . 1.502(5)
C3 C2 . 1.503(5)
C3 H3A . 0.9900
C3 H3B . 0.9900
C16 H16A . 0.9900
C16 H16B . 0.9900
C28 H28A . 0.9900
C28 H28B . 0.9900
C29 H29A . 0.9800
C29 H29B . 0.9800
C29 H29C . 0.9800
C4 H4A . 0.9900
C4 H4B . 0.9900
C2 H2A . 0.9900
C2 H2B . 0.9900
C21 C22 . 1.503(6)
C21 H21A . 0.9900
C21 H21B . 0.9900
C24 H24A . 0.9800
C24 H24B . 0.9800
C24 H24C . 0.9800
C11 H11A . 0.9800
C11 H11B . 0.9800
C11 H11C . 0.9800
C30 H30A . 0.9800
C30 H30B . 0.9800
C30 H30C . 0.9800
C9 C10 . 1.506(5)
C9 H9A . 0.9900
C9 H9B . 0.9900
C10 H10A . 0.9900
C10 H10B . 0.9900
C22 H22A . 0.9900
C22 H22B . 0.9900
C23 H23A . 0.9800
C23 H23B . 0.9800
C23 H23C . 0.9800
O6 Al1 3_566 1.859(2)
O6 H6 . 0.73(5)

loop_
_geom_hbond_atom_site_label_D
_geom_hbond_atom_site_label_H
_geom_hbond_atom_site_label_A
_geom_hbond_site_symmetry_A
_geom_hbond_distance_DH
_geom_hbond_distance_HA
_geom_hbond_distance_DA
_geom_hbond_angle_DHA
O6 H6 O4 3_566 0.73(5) 1.91(5) 2.625(3) 167(5)
C5 H5B I2 . 0.98 3.01 3.987(3) 172.4
C6 H6B O5 3_667 0.98 2.21 3.190(4) 174
C12 H12A O1 . 0.98 2.59 3.561(4) 173
C12 H12B I1 4_576 0.98 3.09 4.051(3) 166.9
C14 H14A I2 1_455 0.99 3.15 4.070(4) 155.6
C17 H17B I1 1_455 0.98 3.05 4.015(4) 168.9
C16 H16A I1 4_576 0.99 3.11 3.932(4) 141.2
C24 H24A O3 3_566 0.98 2.57 3.482(5) 154
C28 H28B I2 4_676 0.99 3.09 3.981(4) 150.3
C30 H30A O5 3_767 0.98 2.57 3.404(5) 143

loop_
_geom_torsion_atom_site_label_1
_geom_torsion_atom_site_label_2
_geom_torsion_atom_site_label_3
_geom_torsion_atom_site_label_4
_geom_torsion_site_symmetry_1
_geom_torsion_site_symmetry_4
_geom_torsion
O2 Al1 O1 C1 . . -133.5(4)
O6 Al1 O1 C1 . . 39.4(4)
O3 Al1 O1 C1 . . 132.8(4)
O6 Al1 O1 C1 3_566 . -40.5(4)
Al1 Al1 O1 C1 3_566 . -3.2(4)
O1 Al1 O3 C13 . . 117.8(3)
O2 Al1 O3 C13 . . 13.4(4)
O6 Al1 O3 C13 . . -126.8(3)
O6 Al1 O3 C13 3_566 . -87.8(5)
Al1 Al1 O3 C13 3_566 . -118.8(3)
Al1 O1 C1 N2 . . -94.1(4)
Al1 O1 C1 N1 . . 88.0(4)
C6 N2 C1 O1 . . -0.1(4)
C4 N2 C1 O1 . . -176.1(3)
C6 N2 C1 N1 . . 177.7(3)
C4 N2 C1 N1 . . 1.7(4)
C5 N1 C1 O1 . . -2.8(4)
C2 N1 C1 O1 . . 178.6(3)
C5 N1 C1 N2 . . 179.4(3)
C2 N1 C1 N2 . . 0.8(4)
O1 Al1 O2 C7 . . -104.2(5)
O6 Al1 O2 C7 . . 86.0(5)
O3 Al1 O2 C7 . . -10.9(5)
O6 Al1 O2 C7 3_566 . 154.2(5)
Al1 Al1 O2 C7 3_566 . 129.0(5)
Al1 O2 C7 N3 . . -101.8(5)
Al1 O2 C7 N4 . . 79.3(6)
C12 N4 C7 O2 . . 11.5(4)
C10 N4 C7 O2 . . 176.0(3)
C12 N4 C7 N3 . . -167.3(3)
C10 N4 C7 N3 . . -2.8(4)
O2 C7 N3 C11 . . -6.0(4)
N4 C7 N3 C11 . . 172.9(3)
O2 C7 N3 C8 . . -173.3(3)
N4 C7 N3 C8 . . 5.6(4)
Al1 O3 C13 N6 . . -117.6(3)
Al1 O3 C13 N5 . . 63.2(4)
C18 N6 C13 O3 . . 2.6(4)
C16 N6 C13 O3 . . -170.4(3)
C18 N6 C13 N5 . . -178.1(3)
C16 N6 C13 N5 . . 8.9(4)
C17 N5 C13 O3 . . 15.7(4)
C14 N5 C13 O3 . . -179.4(3)
C17 N5 C13 N6 . . -163.6(3)
C14 N5 C13 N6 . . 1.3(4)
C19 N7 C20 C21 . . -24.8(5)
C23 N7 C20 C21 . . 164.2(4)
C13 N5 C14 C15 . . 20.1(4)
C17 N5 C14 C15 . . -174.3(3)
C7 N3 C8 C9 . . -32.0(4)
C11 N3 C8 C9 . . 160.2(3)
N5 C14 C15 C16 . . -49.1(4)
C25 N9 C26 C27 . . 36.6(4)
C29 N9 C26 C27 . . -151.0(3)
C28 C27 C26 N9 . . -54.5(4)
C24 N8 C19 O4 . . 12.2(5)
C22 N8 C19 O4 . . 170.1(3)
C24 N8 C19 N7 . . -169.3(3)
C22 N8 C19 N7 . . -11.4(5)
C23 N7 C19 O4 . . -6.2(5)
C20 N7 C19 O4 . . -176.9(3)
C23 N7 C19 N8 . . 175.3(3)
C20 N7 C19 N8 . . 4.6(5)
C13 N6 C16 C15 . . -39.2(4)
C18 N6 C16 C15 . . 147.6(3)
C14 C15 C16 N6 . . 57.8(4)
C25 N10 C28 C27 . . -15.1(5)
C30 N10 C28 C27 . . 165.3(3)
C26 C27 C28 N10 . . 44.8(4)
C26 N9 C25 O5 . . 174.5(3)
C29 N9 C25 O5 . . 2.3(5)
C26 N9 C25 N10 . . -5.6(5)
C29 N9 C25 N10 . . -177.9(3)
C28 N10 C25 O5 . . 173.8(4)
C30 N10 C25 O5 . . -6.6(6)
C28 N10 C25 N9 . . -6.1(5)
C30 N10 C25 N9 . . 173.6(3)
C1 N2 C4 C3 . . 23.8(4)
C6 N2 C4 C3 . . -152.4(3)
C2 C3 C4 N2 . . -50.2(4)
C1 N1 C2 C3 . . -28.5(4)
C5 N1 C2 C3 . . 152.8(3)
C4 C3 C2 N1 . . 52.6(4)
N7 C20 C21 C22 . . 49.4(5)
N3 C8 C9 C10 . . 53.8(4)
C7 N4 C10 C9 . . 27.0(4)
C12 N4 C10 C9 . . -167.7(3)
C8 C9 C10 N4 . . -51.7(4)
C19 N8 C22 C21 . . 37.6(5)
C24 N8 C22 C21 . . -163.8(3)
C20 C21 C22 N8 . . -55.5(5)
O1 Al1 O6 Al1 . 3_566 -96.12(13)
O2 Al1 O6 Al1 . 3_566 73.02(19)
O3 Al1 O6 Al1 . 3_566 170.23(12)
O6 Al1 O6 Al1 3_566 3_566 0.000000

_cod_database_fobs_code 2240912
